data_7720798
loop_
_publ_author_name
'Grandstaff, Kristin D.'
'Carbonel, Halen'
'Brown, Seth N.'

_publ_section_title
;
 Iridium complexes of a chelating bis(iminoxolene): augmentation of
 metal-metal &#x3c0; bonding by metal-ligand &#x3c0; bonding.
;
_journal_issue 5
_journal_name_full 'Dalton transactions (Cambridge, England : 2003)'
_journal_page_first 2088
_journal_page_last 2099
_journal_paper_doi 10.1039/d5dt02509e
_journal_volume 55
_journal_year 2026
_chemical_formula_moiety 'C88 H104 Ir2 N4 O12, C6 H6'
_chemical_formula_sum 'C94 H110 Ir2 N4 O12'
_chemical_formula_weight 1872.25
_chemical_name_common '(A,C)-(Egan)2Ir2 . C6H6'
_chemical_name_systematic
'(A,C)-Bis(1,2-ethanedi-(2-(3,5-di-tert-butyl-2-oxyphenylimino)-benzoate)diiridium benzene solvate'
_space_group_crystal_system tetragonal
_space_group_IT_number 114
_space_group_name_Hall 'P -4 2n'
_space_group_name_H-M_alt 'P -4 21 c'
_atom_sites_solution_hydrogens geom
_atom_sites_solution_primary dual
_atom_sites_solution_secondary difmap
_audit_creation_method SHELXL-2013
_audit_update_record
;
2025-09-23 deposited with the CCDC.	2026-01-06 downloaded from the CCDC.
;
_cell_angle_alpha 90
_cell_angle_beta 90
_cell_angle_gamma 90
_cell_formula_units_Z 2
_cell_length_a 13.9570(10)
_cell_length_b 13.9570(10)
_cell_length_c 21.620(2)
_cell_measurement_reflns_used 9696
_cell_measurement_temperature 120(2)
_cell_measurement_theta_max 74.2235
_cell_measurement_theta_min 3.7715
_cell_volume 4211.5(6)
_computing_cell_refinement 'Bruker SAINT (Bruker, 2021)'
_computing_data_collection 'Bruker APEX-4 (Bruker, 2021)'
_computing_data_reduction 'Bruker SAINT (Bruker, 2021)'
_computing_molecular_graphics 'Mercury (Macrae et al., 2020)'
_computing_publication_material 'FinalCIF (Kratzert, 2023)/CIFTAB (Sheldrick, 2008)'
_computing_structure_refinement 'SHELXL-2019/2 (Sheldrick, 2015b)'
_computing_structure_solution 'SHELXT-2018/2 (Sheldrick, 2015a)'
_diffrn_ambient_temperature 120(2)
_diffrn_detector 'CMOS Area Detector'
_diffrn_detector_area_resol_mean 7.41
_diffrn_detector_type 'Bruker PHOTON-III'
_diffrn_measured_fraction_theta_full 1.000
_diffrn_measured_fraction_theta_max 0.998
_diffrn_measurement_device 'four-circle diffractometer'
_diffrn_measurement_device_type 'Bruker Venture'
_diffrn_measurement_method 'combination of \w and \f-scans'
_diffrn_radiation_monochromator 'HELIOS Multi-layer'
_diffrn_radiation_probe x-ray
_diffrn_radiation_source 'Incoatec Diamond micro-focus'
_diffrn_radiation_type CuK\a
_diffrn_radiation_wavelength 1.54178
_diffrn_reflns_av_R_equivalents 0.0517
_diffrn_reflns_av_unetI/netI 0.0166
_diffrn_reflns_Laue_measured_fraction_full 1.000
_diffrn_reflns_Laue_measured_fraction_max 0.998
_diffrn_reflns_limit_h_max 17
_diffrn_reflns_limit_h_min -17
_diffrn_reflns_limit_k_max 17
_diffrn_reflns_limit_k_min -17
_diffrn_reflns_limit_l_max 25
_diffrn_reflns_limit_l_min -26
_diffrn_reflns_number 98544
_diffrn_reflns_point_group_measured_fraction_full 1.000
_diffrn_reflns_point_group_measured_fraction_max 0.998
_diffrn_reflns_theta_full 67.679
_diffrn_reflns_theta_max 74.712
_diffrn_reflns_theta_min 3.769
_diffrn_source micro-focus
_diffrn_source_current 1.2
_diffrn_source_type 'Incoatec Diamond'
_diffrn_source_voltage 50.0
_exptl_absorpt_coefficient_mu 6.537
_exptl_absorpt_correction_T_max 0.745
_exptl_absorpt_correction_T_min 0.462
_exptl_absorpt_correction_type numerical
_exptl_absorpt_process_details
;
SADABS-2016/2 - Bruker AXS area detector scaling and absorption correction: 
Krause, L., Herbst-Irmer, R., Sheldrick G.M. & Stalke D., J. Appl. Cryst. 48 
(2015) 3-10
;
_exptl_crystal_colour purple
_exptl_crystal_density_diffrn 1.476
_exptl_crystal_density_method 'not measured'
_exptl_crystal_description block
_exptl_crystal_F_000 1904
_exptl_crystal_recrystallization_method
'Crystals were obtained by vapor diffusion of CH3OH into a C6H6 solution of thecompound under ambient conditions.'
_exptl_crystal_size_max 0.120
_exptl_crystal_size_mid 0.105
_exptl_crystal_size_min 0.066
_exptl_transmission_factor_max 0.745
_exptl_transmission_factor_min 0.462
_refine_diff_density_max 0.344
_refine_diff_density_min -0.536
_refine_diff_density_rms 0.059
_refine_ls_abs_structure_details
;
 Flack x determined using 1549 quotients [(I+)-(I-)]/[(I+)+(I-)]
 (Parsons and Flack (2004), Acta Cryst. A60, s61).
;
_refine_ls_abs_structure_Flack 0.008(5)
_refine_ls_extinction_method none
_refine_ls_goodness_of_fit_ref 1.084
_refine_ls_hydrogen_treatment constr
_refine_ls_matrix_type full
_refine_ls_number_parameters 264
_refine_ls_number_reflns 4317
_refine_ls_number_restraints 9
_refine_ls_restrained_S_all 1.084
_refine_ls_R_factor_all 0.0239
_refine_ls_R_factor_gt 0.0189
_refine_ls_shift/su_max 0.001
_refine_ls_shift/su_mean 0.000
_refine_ls_structure_factor_coef Fsqd
_refine_ls_weighting_details 'w=1/[\s^2^(Fo^2^)+(0.0203P)^2^+2.8275P] where P=(Fo^2^+2Fc^2^)/3'
_refine_ls_weighting_scheme calc
_refine_ls_wR_factor_gt 0.0462
_refine_ls_wR_factor_ref 0.0489
_reflns_Friedel_coverage 0.797
_reflns_Friedel_fraction_full 1.000
_reflns_Friedel_fraction_max 0.998
_reflns_number_gt 3754
_reflns_number_total 4317
_reflns_threshold_expression 'I > 2\s(I)'
_cod_data_source_file d5dt02509e2.cif
_cod_data_source_block dimer
_cod_depositor_comments
;
The following automatic conversions were performed:

data item '_diffrn_radiation_probe' value 'X-ray' was changed to
'x-ray' in accordance with the
/home/data/users/saulius/crontab/automatic-downloads/current/RSC/lib/dictionaries/cif_core.dic
dictionary named 'cif_core.dic' version 2.4.2 last updated on
2011-04-26.

Automatic conversion script
Id: cif_fix_values 8170 2020-07-09 18:12:32Z antanas 
;
_cod_original_cell_volume 4211.5(7)
_cod_database_code 7720798
_shelx_space_group_comment
;
The symmetry employed for this shelxl refinement is uniquely defined
by the following loop, which should always be used as a source of
symmetry information in preference to the above space-group names.
They are only intended as comments.
;
_shelx_estimated_absorpt_t_min 0.508
_shelx_estimated_absorpt_t_max 0.672
_shelxl_version_number 2013-4

loop_
_space_group_symop_operation_xyz
'x, y, z'
'-x, -y, z'
'y, -x, -z'
'-y, x, -z'
'-x+1/2, y+1/2, -z+1/2'
'x+1/2, -y+1/2, -z+1/2'
'-y+1/2, -x+1/2, z+1/2'
'y+1/2, x+1/2, z+1/2'

loop_
_atom_site_label
_atom_site_type_symbol
_atom_site_fract_x
_atom_site_fract_y
_atom_site_fract_z
_atom_site_U_iso_or_equiv
_atom_site_adp_type
_atom_site_occupancy
_atom_site_site_symmetry_order
_atom_site_calc_flag
_atom_site_refinement_flags_posn
_atom_site_refinement_flags_adp
_atom_site_refinement_flags_occupancy
_atom_site_disorder_assembly
_atom_site_disorder_group
Ir1 Ir 0.5000 0.5000 0.05917(2) 0.02212(7) Uani 1 2 d S T P . .
O1 O 0.36229(19) 0.46691(18) 0.07137(12) 0.0260(6) Uani 1 1 d . . . . .
N1 N 0.5151(2) 0.3673(2) 0.08369(13) 0.0253(7) Uani 1 1 d . . . . .
O10 O 0.5347(3) 0.2618(3) 0.25529(15) 0.0605(11) Uani 1 1 d . . . . .
O11 O 0.5391(2) 0.4098(2) 0.21610(13) 0.0382(7) Uani 1 1 d . . . . .
C1 C 0.4912(5) 0.4471(3) 0.26994(19) 0.0452(12) Uani 1 1 d . . . . .
H1A H 0.5175 0.4177 0.3080 0.054 Uiso 1 1 calc R U . . .
H1B H 0.4217 0.4335 0.2679 0.054 Uiso 1 1 calc R U . . .
C11 C 0.3473(3) 0.3772(3) 0.08963(19) 0.0277(9) Uani 1 1 d . . . . .
C12 C 0.4300(3) 0.3193(3) 0.09694(18) 0.0258(8) Uani 1 1 d . . . . .
C13 C 0.4214(3) 0.2236(3) 0.11361(18) 0.0309(9) Uani 1 1 d . . . . .
H13 H 0.4770 0.1849 0.1176 0.037 Uiso 1 1 calc R U . . .
C14 C 0.3310(3) 0.1844(3) 0.1245(2) 0.0363(10) Uani 1 1 d . . . . .
C15 C 0.2509(4) 0.2440(4) 0.1179(3) 0.0368(14) Uani 1 1 d . . . . .
H15 H 0.1895 0.2172 0.1256 0.044 Uiso 1 1 calc R U . . .
C16 C 0.2556(3) 0.3399(3) 0.10061(18) 0.0300(8) Uani 1 1 d . . . . .
C17 C 0.1651(3) 0.4040(3) 0.0966(2) 0.0352(9) Uani 1 1 d . . . . .
C18 C 0.3224(4) 0.0784(3) 0.1429(2) 0.0477(12) Uani 1 1 d . . . . .
C30 C 0.5588(3) 0.3158(3) 0.2154(2) 0.0387(10) Uani 1 1 d . . . . .
C31 C 0.6228(3) 0.2939(3) 0.16168(19) 0.0339(9) Uani 1 1 d . . . . .
C32 C 0.6051(3) 0.3261(3) 0.1015(2) 0.0281(9) Uani 1 1 d . . . . .
C33 C 0.6771(3) 0.3187(3) 0.0576(2) 0.0339(9) Uani 1 1 d . . . . .
H33 H 0.6665 0.3418 0.0168 0.041 Uiso 1 1 calc R U . . .
C34 C 0.7649(3) 0.2774(3) 0.0728(3) 0.0441(11) Uani 1 1 d . . . . .
H34 H 0.8141 0.2731 0.0426 0.053 Uiso 1 1 calc R U . . .
C35 C 0.7805(5) 0.2428(4) 0.1320(3) 0.0479(14) Uani 1 1 d . . . . .
H35 H 0.8402 0.2141 0.1423 0.057 Uiso 1 1 calc R U . . .
C36 C 0.7086(4) 0.2500(3) 0.1765(3) 0.0451(11) Uani 1 1 d . . . . .
H36 H 0.7185 0.2249 0.2169 0.054 Uiso 1 1 calc R U . . .
C171 C 0.0739(3) 0.3482(4) 0.1061(3) 0.0517(13) Uani 1 1 d . . . . .
H17A H 0.0678 0.2997 0.0736 0.077 Uiso 1 1 calc R U . . .
H17B H 0.0190 0.3919 0.1044 0.077 Uiso 1 1 calc R U . . .
H17C H 0.0757 0.3167 0.1466 0.077 Uiso 1 1 calc R U . . .
C172 C 0.1573(3) 0.4527(3) 0.03342(19) 0.0343(9) Uani 1 1 d . . . . .
H17D H 0.2156 0.4898 0.0254 0.051 Uiso 1 1 calc R U . . .
H17E H 0.1018 0.4956 0.0331 0.051 Uiso 1 1 calc R U . . .
H17F H 0.1496 0.4039 0.0012 0.051 Uiso 1 1 calc R U . . .
C173 C 0.1731(3) 0.4793(3) 0.1477(2) 0.0460(13) Uani 1 1 d . . . . .
H17G H 0.2323 0.5161 0.1422 0.069 Uiso 1 1 calc R U . . .
H17H H 0.1741 0.4475 0.1881 0.069 Uiso 1 1 calc R U . . .
H17I H 0.1179 0.5227 0.1456 0.069 Uiso 1 1 calc R U . . .
C181 C 0.3880(6) 0.0588(4) 0.1984(3) 0.084(2) Uani 1 1 d . . . . .
H18A H 0.4541 0.0758 0.1877 0.126 Uiso 1 1 calc R U . . .
H18B H 0.3849 -0.0093 0.2092 0.126 Uiso 1 1 calc R U . . .
H18C H 0.3670 0.0974 0.2338 0.126 Uiso 1 1 calc R U . . .
C182 C 0.3535(4) 0.0169(3) 0.0882(3) 0.0614(15) Uani 1 1 d . . . . .
H18D H 0.4185 0.0351 0.0756 0.092 Uiso 1 1 calc R U . . .
H18E H 0.3093 0.0270 0.0536 0.092 Uiso 1 1 calc R U . . .
H18F H 0.3527 -0.0508 0.1002 0.092 Uiso 1 1 calc R U . . .
C183 C 0.2242(4) 0.0515(4) 0.1633(4) 0.083(3) Uani 1 1 d . . . . .
H18G H 0.2054 0.0913 0.1986 0.124 Uiso 1 1 calc R U . . .
H18H H 0.2234 -0.0161 0.1755 0.124 Uiso 1 1 calc R U . . .
H18I H 0.1790 0.0616 0.1292 0.124 Uiso 1 1 calc R U . . .
C41 C 0.063(2) 0.048(3) 0.0372(16) 0.095(6) Uani 0.25 1 d D . P A -1
H41 H 0.1157 0.0854 0.0522 0.114 Uiso 0.25 1 calc R U P A -1
C42 C -0.016(2) 0.105(3) 0.0281(16) 0.095(6) Uani 0.25 1 d D . P A -1
H42 H -0.0176 0.1721 0.0359 0.114 Uiso 0.25 1 calc R U P A -1
C43 C -0.092(3) 0.052(3) 0.0061(16) 0.095(6) Uani 0.25 1 d D . P A -1
H43 H -0.1514 0.0834 -0.0022 0.114 Uiso 0.25 1 calc R U P A -1
C44 C -0.084(3) -0.048(3) -0.004(2) 0.095(6) Uani 0.25 1 d D . P A -1
H44 H -0.1354 -0.0857 -0.0193 0.114 Uiso 0.25 1 calc R U P A -1
C45 C 0.007(3) -0.087(3) 0.0095(19) 0.095(6) Uani 0.25 1 d D . P A -1
H45 H 0.0114 -0.1540 0.0025 0.114 Uiso 0.25 1 calc R U P A -1
C46 C 0.089(2) -0.047(2) 0.0309(13) 0.095(6) Uani 0.25 1 d D . P A -1
H46 H 0.1492 -0.0765 0.0394 0.114 Uiso 0.25 1 calc R U P A -1

loop_
_atom_site_aniso_label
_atom_site_aniso_U_11
_atom_site_aniso_U_22
_atom_site_aniso_U_33
_atom_site_aniso_U_23
_atom_site_aniso_U_13
_atom_site_aniso_U_12
Ir1 0.02301(12) 0.02156(11) 0.02177(10) 0.000 0.000 0.00296(15)
O1 0.0247(13) 0.0240(13) 0.0294(13) 0.0039(10) 0.0022(11) 0.0028(10)
N1 0.028(2) 0.0248(14) 0.0235(13) 0.0003(11) 0.0009(13) 0.0045(14)
O10 0.093(3) 0.053(2) 0.0358(17) 0.0147(16) 0.0066(17) -0.001(2)
O11 0.0394(16) 0.0463(18) 0.0290(15) 0.0048(13) 0.0053(12) 0.0096(13)
C1 0.042(3) 0.066(3) 0.0278(18) 0.0056(17) 0.005(2) 0.016(3)
C11 0.032(2) 0.028(2) 0.0231(18) 0.0032(16) 0.0028(16) 0.0039(17)
C12 0.026(2) 0.030(2) 0.0222(18) 0.0012(15) 0.0029(15) 0.0049(15)
C13 0.034(2) 0.028(2) 0.031(2) 0.0054(15) 0.0060(16) 0.0082(17)
C14 0.040(2) 0.028(2) 0.041(2) 0.0120(17) 0.0166(19) 0.0035(18)
C15 0.034(3) 0.037(3) 0.039(3) 0.0090(19) 0.0143(19) 0.001(2)
C16 0.029(2) 0.031(2) 0.0296(19) 0.0084(17) 0.0068(16) 0.0052(16)
C17 0.029(2) 0.038(2) 0.038(2) 0.0092(18) 0.0078(18) 0.0095(18)
C18 0.046(3) 0.034(2) 0.064(3) 0.015(2) 0.024(2) 0.005(2)
C30 0.039(2) 0.045(3) 0.032(2) 0.0080(19) -0.0070(18) 0.005(2)
C31 0.036(2) 0.029(2) 0.037(2) 0.0049(17) -0.0050(18) 0.0051(18)
C32 0.025(2) 0.025(2) 0.034(2) -0.0021(17) -0.0035(17) 0.0044(17)
C33 0.031(2) 0.033(2) 0.037(2) -0.0074(18) 0.0012(17) 0.0065(17)
C34 0.036(3) 0.038(3) 0.058(3) -0.011(2) 0.003(2) 0.0139(19)
C35 0.043(3) 0.034(3) 0.066(4) 0.001(3) -0.008(3) 0.014(2)
C36 0.049(3) 0.033(2) 0.053(3) 0.007(2) -0.011(2) 0.012(2)
C171 0.031(2) 0.055(3) 0.069(3) 0.026(3) 0.017(2) 0.007(2)
C172 0.028(2) 0.038(2) 0.037(2) 0.0100(18) 0.0038(17) 0.0056(17)
C173 0.048(3) 0.051(3) 0.039(2) -0.002(2) 0.0063(19) 0.024(2)
C181 0.114(6) 0.054(4) 0.084(5) 0.042(3) 0.004(4) 0.002(4)
C182 0.067(3) 0.036(3) 0.081(4) -0.006(3) 0.031(3) -0.006(2)
C183 0.071(4) 0.036(3) 0.142(7) 0.029(3) 0.067(4) 0.008(3)
C41 0.069(7) 0.084(9) 0.13(2) -0.019(12) 0.013(11) -0.015(6)
C42 0.069(7) 0.084(9) 0.13(2) -0.019(12) 0.013(11) -0.015(6)
C43 0.069(7) 0.084(9) 0.13(2) -0.019(12) 0.013(11) -0.015(6)
C44 0.069(7) 0.084(9) 0.13(2) -0.019(12) 0.013(11) -0.015(6)
C45 0.069(7) 0.084(9) 0.13(2) -0.019(12) 0.013(11) -0.015(6)
C46 0.069(7) 0.084(9) 0.13(2) -0.019(12) 0.013(11) -0.015(6)

loop_
_atom_type_symbol
_atom_type_description
_atom_type_scat_dispersion_real
_atom_type_scat_dispersion_imag
_atom_type_scat_source
C C 0.0181 0.0091 'International Tables Vol C Tables 4.2.6.8 and 6.1.1.4'
H H 0.0000 0.0000 'International Tables Vol C Tables 4.2.6.8 and 6.1.1.4'
N N 0.0311 0.0180 'International Tables Vol C Tables 4.2.6.8 and 6.1.1.4'
O O 0.0492 0.0322 'International Tables Vol C Tables 4.2.6.8 and 6.1.1.4'
Ir Ir -4.7710 6.5667 'International Tables Vol C Tables 4.2.6.8 and 6.1.1.4'

loop_
_geom_angle_atom_site_label_1
_geom_angle_atom_site_label_2
_geom_angle_atom_site_label_3
_geom_angle
_geom_angle_site_symmetry_1
_geom_angle_site_symmetry_3
_geom_angle_publ_flag
N1 Ir1 N1 148.24(17) 2_665 . ?
N1 Ir1 O1 94.60(12) 2_665 . ?
N1 Ir1 O1 81.23(13) . . ?
N1 Ir1 O1 81.22(13) 2_665 2_665 ?
N1 Ir1 O1 94.60(12) . 2_665 ?
O1 Ir1 O1 164.79(16) . 2_665 ?
N1 Ir1 Ir1 105.88(8) 2_665 3_565 ?
N1 Ir1 Ir1 105.88(8) . 3_565 ?
O1 Ir1 Ir1 97.60(8) . 3_565 ?
O1 Ir1 Ir1 97.60(8) 2_665 3_565 ?
C11 O1 Ir1 114.1(2) . . ?
C12 N1 C32 119.9(3) . . ?
C12 N1 Ir1 115.0(3) . . ?
C32 N1 Ir1 123.5(3) . . ?
C30 O11 C1 117.3(4) . . ?
O11 C1 C1 106.3(4) . 2_665 ?
O11 C1 H1A 110.5 . . ?
C1 C1 H1A 110.5 2_665 . ?
O11 C1 H1B 110.5 . . ?
C1 C1 H1B 110.5 2_665 . ?
H1A C1 H1B 108.7 . . ?
O1 C11 C16 122.9(4) . . ?
O1 C11 C12 116.3(4) . . ?
C16 C11 C12 120.8(4) . . ?
C13 C12 N1 126.2(4) . . ?
C13 C12 C11 120.5(4) . . ?
N1 C12 C11 113.3(3) . . ?
C12 C13 C14 120.0(4) . . ?
C12 C13 H13 120.0 . . ?
C14 C13 H13 120.0 . . ?
C13 C14 C15 118.1(4) . . ?
C13 C14 C18 119.5(4) . . ?
C15 C14 C18 122.4(4) . . ?
C16 C15 C14 124.1(5) . . ?
C16 C15 H15 117.9 . . ?
C14 C15 H15 117.9 . . ?
C15 C16 C11 116.5(4) . . ?
C15 C16 C17 122.1(4) . . ?
C11 C16 C17 121.4(4) . . ?
C171 C17 C173 108.6(4) . . ?
C171 C17 C172 107.0(4) . . ?
C173 C17 C172 110.2(4) . . ?
C171 C17 C16 112.5(4) . . ?
C173 C17 C16 107.3(4) . . ?
C172 C17 C16 111.3(3) . . ?
C183 C18 C182 110.5(5) . . ?
C183 C18 C181 105.9(5) . . ?
C182 C18 C181 109.7(5) . . ?
C183 C18 C14 113.1(4) . . ?
C182 C18 C14 108.6(4) . . ?
C181 C18 C14 109.1(5) . . ?
O10 C30 O11 123.5(4) . . ?
O10 C30 C31 126.8(4) . . ?
O11 C30 C31 109.4(4) . . ?
C36 C31 C32 120.7(4) . . ?
C36 C31 C30 115.3(4) . . ?
C32 C31 C30 123.4(4) . . ?
C33 C32 C31 119.0(4) . . ?
C33 C32 N1 118.8(4) . . ?
C31 C32 N1 122.2(4) . . ?
C32 C33 C34 120.4(4) . . ?
C32 C33 H33 119.8 . . ?
C34 C33 H33 119.8 . . ?
C35 C34 C33 120.1(5) . . ?
C35 C34 H34 120.0 . . ?
C33 C34 H34 120.0 . . ?
C34 C35 C36 119.9(5) . . ?
C34 C35 H35 120.0 . . ?
C36 C35 H35 120.0 . . ?
C31 C36 C35 119.7(5) . . ?
C31 C36 H36 120.1 . . ?
C35 C36 H36 120.1 . . ?
C17 C171 H17A 109.5 . . ?
C17 C171 H17B 109.5 . . ?
H17A C171 H17B 109.5 . . ?
C17 C171 H17C 109.5 . . ?
H17A C171 H17C 109.5 . . ?
H17B C171 H17C 109.5 . . ?
C17 C172 H17D 109.5 . . ?
C17 C172 H17E 109.5 . . ?
H17D C172 H17E 109.5 . . ?
C17 C172 H17F 109.5 . . ?
H17D C172 H17F 109.5 . . ?
H17E C172 H17F 109.5 . . ?
C17 C173 H17G 109.5 . . ?
C17 C173 H17H 109.5 . . ?
H17G C173 H17H 109.5 . . ?
C17 C173 H17I 109.5 . . ?
H17G C173 H17I 109.5 . . ?
H17H C173 H17I 109.5 . . ?
C18 C181 H18A 109.5 . . ?
C18 C181 H18B 109.5 . . ?
H18A C181 H18B 109.5 . . ?
C18 C181 H18C 109.5 . . ?
H18A C181 H18C 109.5 . . ?
H18B C181 H18C 109.5 . . ?
C18 C182 H18D 109.5 . . ?
C18 C182 H18E 109.5 . . ?
H18D C182 H18E 109.5 . . ?
C18 C182 H18F 109.5 . . ?
H18D C182 H18F 109.5 . . ?
H18E C182 H18F 109.5 . . ?
C18 C183 H18G 109.5 . . ?
C18 C183 H18H 109.5 . . ?
H18G C183 H18H 109.5 . . ?
C18 C183 H18I 109.5 . . ?
H18G C183 H18I 109.5 . . ?
H18H C183 H18I 109.5 . . ?
C42 C41 C46 139(4) . . ?
C42 C41 H41 110.7 . . ?
C46 C41 H41 110.7 . . ?
C41 C42 C43 111(3) . . ?
C41 C42 H42 124.3 . . ?
C43 C42 H42 124.3 . . ?
C42 C43 C44 121(3) . . ?
C42 C43 H43 119.5 . . ?
C44 C43 H43 119.5 . . ?
C45 C44 C43 115(4) . . ?
C45 C44 H44 122.5 . . ?
C43 C44 H44 122.5 . . ?
C46 C45 C44 132(4) . . ?
C46 C45 H45 113.9 . . ?
C44 C45 H45 113.9 . . ?
C45 C46 C41 102(4) . . ?
C45 C46 H46 129.0 . . ?
C41 C46 H46 129.0 . . ?

loop_
_geom_bond_atom_site_label_1
_geom_bond_atom_site_label_2
_geom_bond_distance
_geom_bond_site_symmetry_2
_geom_bond_publ_flag
Ir1 N1 1.938(3) 2_665 ?
Ir1 N1 1.938(3) . ?
Ir1 O1 1.994(3) . ?
Ir1 O1 1.994(3) 2_665 ?
Ir1 Ir1 2.5584(4) 3_565 ?
O1 C11 1.329(5) . ?
N1 C12 1.394(5) . ?
N1 C32 1.434(5) . ?
O10 C30 1.194(5) . ?
O11 C30 1.340(5) . ?
O11 C1 1.440(6) . ?
C1 C1 1.496(10) 2_665 ?
C1 H1A 0.9900 . ?
C1 H1B 0.9900 . ?
C11 C16 1.402(6) . ?
C11 C12 1.418(5) . ?
C12 C13 1.388(6) . ?
C13 C14 1.395(6) . ?
C13 H13 0.9500 . ?
C14 C15 1.400(6) . ?
C14 C18 1.537(6) . ?
C15 C16 1.392(6) . ?
C15 H15 0.9500 . ?
C16 C17 1.550(5) . ?
C17 C171 1.506(6) . ?
C17 C173 1.530(6) . ?
C17 C172 1.530(5) . ?
C18 C183 1.488(7) . ?
C18 C182 1.524(7) . ?
C18 C181 1.535(9) . ?
C30 C31 1.497(6) . ?
C31 C36 1.382(6) . ?
C31 C32 1.400(6) . ?
C32 C33 1.385(6) . ?
C33 C34 1.394(6) . ?
C33 H33 0.9500 . ?
C34 C35 1.384(8) . ?
C34 H34 0.9500 . ?
C35 C36 1.394(9) . ?
C35 H35 0.9500 . ?
C36 H36 0.9500 . ?
C171 H17A 0.9800 . ?
C171 H17B 0.9800 . ?
C171 H17C 0.9800 . ?
C172 H17D 0.9800 . ?
C172 H17E 0.9800 . ?
C172 H17F 0.9800 . ?
C173 H17G 0.9800 . ?
C173 H17H 0.9800 . ?
C173 H17I 0.9800 . ?
C181 H18A 0.9800 . ?
C181 H18B 0.9800 . ?
C181 H18C 0.9800 . ?
C182 H18D 0.9800 . ?
C182 H18E 0.9800 . ?
C182 H18F 0.9800 . ?
C183 H18G 0.9800 . ?
C183 H18H 0.9800 . ?
C183 H18I 0.9800 . ?
C41 C42 1.37(2) . ?
C41 C46 1.39(2) . ?
C41 H41 0.9500 . ?
C42 C43 1.38(2) . ?
C42 H42 0.9500 . ?
C43 C44 1.42(2) . ?
C43 H43 0.9500 . ?
C44 C45 1.41(2) . ?
C44 H44 0.9500 . ?
C45 C46 1.36(3) . ?
C45 H45 0.9500 . ?
C46 H46 0.9500 . ?
